data_7033939
loop_
_publ_author_name
'Thiripuranathar, Gobika'
'Man, Wing Y.'
'Palmero, Cesar'
'Chan, Antony P. Y.'
'Leube, Bernhard T.'
'Ellis, David'
'McKay, David'
'Macgregor, Stuart A.'
'Jourdan, Laure'
'Rosair, Georgina M.'
'Welch, Alan J.'

_publ_section_title
;
 Icosahedral metallacarborane/carborane species derived from
 1,1'-bis(o-carborane).
;
_journal_issue 12
_journal_name_full 'Dalton transactions (Cambridge, England : 2003)'
_journal_page_first 5628
_journal_page_last 5637
_journal_paper_doi 10.1039/c5dt00081e
_journal_volume 44
_journal_year 2015
_chemical_formula_moiety 'C14 H35 B19 Ru'
_chemical_formula_sum 'C14 H35 B19 Ru'
_chemical_formula_weight 509.88
_chemical_name_systematic
;
 ?
;
_space_group_crystal_system monoclinic
_space_group_IT_number 14
_space_group_name_Hall '-P 2yn'
_space_group_name_H-M_alt 'P 1 21/n 1'
_symmetry_space_group_name_Hall '-P 2yn'
_symmetry_space_group_name_H-M 'P 1 21/n 1'
_atom_sites_solution_hydrogens mixed
_atom_sites_solution_primary direct
_audit_creation_date 2014-06-05
_audit_creation_method
;
Olex2 1.2
(compiled 2013.12.10 svn.r2850 for OlexSys, GUI svn.r4736)
;
_audit_update_record
;
2015-01-05 deposited with the CCDC.
2015-02-09 downloaded from the CCDC.
;
_cell_angle_alpha 90
_cell_angle_beta 91.611(4)
_cell_angle_gamma 90
_cell_formula_units_Z 4
_cell_length_a 11.5653(7)
_cell_length_b 14.1222(9)
_cell_length_c 15.1116(10)
_cell_measurement_reflns_used 9918
_cell_measurement_temperature 100(2)
_cell_measurement_theta_max 27.318
_cell_measurement_theta_min 2.188
_cell_volume 2467.2(3)
_computing_data_reduction 'SAINT v7.60A (Bruker, 2009)'
_computing_molecular_graphics 'Olex2 (Dolomanov et al., 2009)'
_computing_publication_material 'Olex2 (Dolomanov et al., 2009)'
_computing_structure_refinement 'XL (Sheldrick, 2008)'
_computing_structure_solution 'ShelXS (Sheldrick, 2008)'
_diffrn_ambient_temperature 100.15
_diffrn_measured_fraction_theta_full 0.999
_diffrn_measured_fraction_theta_max 0.991
_diffrn_measurement_device_type 'Bruker APEX-II CCD'
_diffrn_measurement_method '\f and \w scans'
_diffrn_radiation_monochromator graphite
_diffrn_radiation_type MoK\a
_diffrn_radiation_wavelength 0.71073
_diffrn_reflns_av_R_equivalents 0.0431
_diffrn_reflns_av_unetI/netI 0.0371
_diffrn_reflns_Laue_measured_fraction_full 0.999
_diffrn_reflns_Laue_measured_fraction_max 0.991
_diffrn_reflns_limit_h_max 14
_diffrn_reflns_limit_h_min -14
_diffrn_reflns_limit_k_max 18
_diffrn_reflns_limit_k_min -18
_diffrn_reflns_limit_l_max 19
_diffrn_reflns_limit_l_min -19
_diffrn_reflns_number 34686
_diffrn_reflns_point_group_measured_fraction_full 0.999
_diffrn_reflns_point_group_measured_fraction_max 0.991
_diffrn_reflns_theta_full 25.000
_diffrn_reflns_theta_max 27.468
_diffrn_reflns_theta_min 1.974
_diffrn_standards_number 0
_exptl_absorpt_coefficient_mu 0.640
_exptl_absorpt_correction_T_max 0.7456
_exptl_absorpt_correction_T_min 0.6192
_exptl_absorpt_correction_type multi-scan
_exptl_absorpt_process_details
;
SADABS-2008/1 (Bruker,2008) was used for absorption correction.
wR2(int) was 0.0662 before and 0.0513 after correction.
The Ratio of minimum to maximum transmission is 0.8305.
The \l/2 correction factor is Not present.
;
_exptl_crystal_colour yellow
_exptl_crystal_density_diffrn 1.373
_exptl_crystal_description plate
_exptl_crystal_F_000 1032
_exptl_crystal_size_max 0.42
_exptl_crystal_size_mid 0.38
_exptl_crystal_size_min 0.1
_refine_diff_density_max 0.681
_refine_diff_density_min -0.714
_refine_diff_density_rms 0.078
_refine_ls_extinction_method none
_refine_ls_goodness_of_fit_ref 1.029
_refine_ls_hydrogen_treatment mixed
_refine_ls_matrix_type full
_refine_ls_number_parameters 373
_refine_ls_number_reflns 5604
_refine_ls_number_restraints 0
_refine_ls_restrained_S_all 1.029
_refine_ls_R_factor_all 0.0492
_refine_ls_R_factor_gt 0.0309
_refine_ls_shift/su_max 0.002
_refine_ls_shift/su_mean 0.000
_refine_ls_structure_factor_coef Fsqd
_refine_ls_weighting_details 'w=1/[\s^2^(Fo^2^)+(0.0310P)^2^+2.3852P] where P=(Fo^2^+2Fc^2^)/3'
_refine_ls_weighting_scheme calc
_refine_ls_wR_factor_gt 0.0689
_refine_ls_wR_factor_ref 0.0766
_reflns_Friedel_coverage 0.000
_reflns_number_gt 4326
_reflns_number_total 5604
_reflns_threshold_expression 'I > 2\s(I)'
_cod_data_source_file c5dt00081e2.cif
_cod_data_source_block x82820
_cod_depositor_comments 'Adding full bibliography for 7033938--7033942.cif.'
_cod_database_code 7033939
_shelxl_version_number 2013-4
_shelx_space_group_comment
;
The symmetry employed for this shelxl refinement is uniquely defined
by the following loop, which should always be used as a source of
symmetry information in preference to the above space-group names.
They are only intended as comments.
;
_shelx_estimated_absorpt_t_max 0.939
_shelx_estimated_absorpt_t_min 0.775
_olex2_refinement_description
;
1. Fixed Uiso
 At 1.2 times of:
  All B(H) groups, All C(H) groups
 At 1.5 times of:
  All C(H,H,H) groups
2.a Ternary CH refined with riding coordinates:
 C31(H31), C32(H32), C34(H34), C35(H35), C37(H37)
2.b Idealised Me refined as rotating group:
 C36(H36A,H36B,H36C), C38(H38A,H38B,H38C), C39(H39A,H39B,H39C)
;

loop_
_space_group_symop_operation_xyz
'x, y, z'
'-x+1/2, y+1/2, -z+1/2'
'-x, -y, -z'
'x-1/2, -y-1/2, z-1/2'

loop_
_atom_site_label
_atom_site_type_symbol
_atom_site_fract_x
_atom_site_fract_y
_atom_site_fract_z
_atom_site_U_iso_or_equiv
_atom_site_adp_type
_atom_site_occupancy
_atom_site_site_symmetry_order
_atom_site_calc_flag
_atom_site_refinement_flags_posn
Ru3 Ru 0.70115(2) 0.19197(2) 0.78645(2) 0.01778(7) Uani 1 1 d .
C1 C 0.5647(2) 0.13084(17) 0.69172(15) 0.0201(5) Uani 1 1 d .
C2 C 0.5683(2) 0.24711(19) 0.69209(16) 0.0234(5) Uani 1 1 d .
H2 H 0.507(2) 0.2789(19) 0.7215(18) 0.028 Uiso 1 1 d R
B4 B 0.7047(2) 0.0884(2) 0.67690(18) 0.0230(6) Uani 1 1 d .
H4 H 0.728(2) 0.0181(19) 0.7004(17) 0.028 Uiso 1 1 d R
B5 B 0.5988(3) 0.0896(2) 0.58732(19) 0.0264(6) Uani 1 1 d .
H5 H 0.560(2) 0.024(2) 0.5655(18) 0.032 Uiso 1 1 d R
B6 B 0.5108(3) 0.1908(2) 0.59757(19) 0.0258(6) Uani 1 1 d .
H6 H 0.422(2) 0.1933(18) 0.5845(18) 0.031 Uiso 1 1 d R
B7 B 0.7058(3) 0.2938(2) 0.6765(2) 0.0262(6) Uani 1 1 d .
H7 H 0.722(2) 0.364(2) 0.7004(17) 0.031 Uiso 1 1 d R
B8 B 0.7981(2) 0.1908(2) 0.66209(19) 0.0256(6) Uani 1 1 d .
H8 H 0.890(2) 0.1873(18) 0.6651(18) 0.031 Uiso 1 1 d R
B9 B 0.7412(3) 0.1278(2) 0.5688(2) 0.0293(7) Uani 1 1 d .
H9 H 0.799(2) 0.083(2) 0.5313(18) 0.035 Uiso 1 1 d R
B10 B 0.6223(3) 0.1912(2) 0.5213(2) 0.0314(7) Uani 1 1 d .
H10 H 0.603(2) 0.1903(19) 0.452(2) 0.038 Uiso 1 1 d R
B11 B 0.5983(3) 0.2914(2) 0.5889(2) 0.0297(7) Uani 1 1 d .
H11 H 0.556(2) 0.355(2) 0.5677(18) 0.036 Uiso 1 1 d R
B12 B 0.7416(3) 0.2539(2) 0.5686(2) 0.0321(7) Uani 1 1 d .
H12 H 0.795(3) 0.293(2) 0.529(2) 0.038 Uiso 1 1 d R
C30 C 0.6666(2) 0.25951(19) 0.92275(16) 0.0231(5) Uani 1 1 d .
C31 C 0.6647(2) 0.16083(18) 0.93321(15) 0.0212(5) Uani 1 1 d .
H31 H 0.5896 0.1301 0.9475 0.025 Uiso 1 1 calc R
C32 C 0.7558(2) 0.10275(18) 0.90558(16) 0.0230(5) Uani 1 1 d .
H32 H 0.7436 0.0327 0.9030 0.028 Uiso 1 1 calc R
C33 C 0.8546(2) 0.14120(19) 0.86751(17) 0.0236(5) Uani 1 1 d .
C34 C 0.8574(2) 0.24128(19) 0.85711(17) 0.0253(6) Uani 1 1 d .
H34 H 0.9208 0.2700 0.8224 0.030 Uiso 1 1 calc R
C35 C 0.7656(2) 0.29942(18) 0.88333(16) 0.0247(5) Uani 1 1 d .
H35 H 0.7650 0.3679 0.8663 0.030 Uiso 1 1 calc R
C36 C 0.9518(2) 0.0789(2) 0.83929(19) 0.0324(6) Uani 1 1 d .
H36A H 0.9950 0.1110 0.7931 0.049 Uiso 1 1 calc GR
H36B H 0.9204 0.0192 0.8161 0.049 Uiso 1 1 calc GR
H36C H 1.0037 0.0660 0.8903 0.049 Uiso 1 1 calc GR
C37 C 0.5703(2) 0.31993(18) 0.95887(17) 0.0266(6) Uani 1 1 d .
H37 H 0.5026 0.2776 0.9691 0.032 Uiso 1 1 calc R
C38 C 0.6110(3) 0.3595(2) 1.04838(18) 0.0333(6) Uani 1 1 d .
H38A H 0.6394 0.3077 1.0862 0.050 Uiso 1 1 calc GR
H38B H 0.5462 0.3911 1.0767 0.050 Uiso 1 1 calc GR
H38C H 0.6734 0.4053 1.0397 0.050 Uiso 1 1 calc GR
C39 C 0.5300(2) 0.3988(2) 0.89658(18) 0.0326(6) Uani 1 1 d .
H39A H 0.4677 0.4345 0.9238 0.049 Uiso 1 1 calc GR
H39B H 0.5015 0.3712 0.8406 0.049 Uiso 1 1 calc GR
H39C H 0.5949 0.4413 0.8853 0.049 Uiso 1 1 calc GR
C1' C 0.4656(2) 0.07657(17) 0.73583(16) 0.0212(5) Uani 1 1 d .
C2' C 0.4947(2) 0.0140(2) 0.82762(18) 0.0301(6) Uani 1 1 d .
H2' H 0.582(2) 0.013(2) 0.8497(19) 0.036 Uiso 1 1 d R
B3' B 0.4130(2) 0.1167(2) 0.83406(19) 0.0222(6) Uani 1 1 d .
H3' H 0.446(2) 0.1785(19) 0.8592(18) 0.027 Uiso 1 1 d R
B4' B 0.3255(2) 0.1198(2) 0.73769(19) 0.0244(6) Uani 1 1 d .
H4' H 0.309(2) 0.1848(19) 0.7062(17) 0.029 Uiso 1 1 d R
B5' B 0.3585(3) 0.0191(2) 0.6766(2) 0.0262(6) Uani 1 1 d .
H5' H 0.361(2) 0.028(2) 0.6198(19) 0.031 Uiso 1 1 d R
B6' B 0.4672(3) -0.0465(2) 0.7298(2) 0.0297(7) Uani 1 1 d .
H6' H 0.539(2) -0.078(2) 0.6966(18) 0.036 Uiso 1 1 d R
B7' B 0.3777(3) 0.0150(2) 0.8962(2) 0.0283(7) Uani 1 1 d .
H7' H 0.392(2) 0.016(2) 0.9667(19) 0.034 Uiso 1 1 d R
B8' B 0.2683(2) 0.0804(2) 0.83872(19) 0.0249(6) Uani 1 1 d .
H8' H 0.211(2) 0.1255(19) 0.8705(17) 0.030 Uiso 1 1 d R
B9' B 0.2341(3) 0.0189(3) 0.7389(2) 0.0313(7) Uani 1 1 d .
H9' H 0.151(2) 0.028(2) 0.7035(19) 0.038 Uiso 1 1 d R
B10' B 0.3222(3) -0.0838(3) 0.7338(2) 0.0387(8) Uani 1 1 d .
H10' H 0.294(3) -0.143(2) 0.693(2) 0.046 Uiso 1 1 d R
B11' B 0.4103(3) -0.0867(2) 0.8311(2) 0.0362(8) Uani 1 1 d .
H11' H 0.445(3) -0.146(2) 0.863(2) 0.043 Uiso 1 1 d R
B12' B 0.2660(3) -0.0460(2) 0.8369(2) 0.0342(7) Uani 1 1 d .
H12' H 0.198(2) -0.084(2) 0.8693(19) 0.041 Uiso 1 1 d R

loop_
_atom_site_aniso_label
_atom_site_aniso_U_11
_atom_site_aniso_U_22
_atom_site_aniso_U_33
_atom_site_aniso_U_23
_atom_site_aniso_U_13
_atom_site_aniso_U_12
Ru3 0.01622(10) 0.01827(10) 0.01897(11) 0.00224(8) 0.00253(7) -0.00064(8)
C1 0.0188(12) 0.0224(12) 0.0191(12) -0.0004(10) 0.0004(10) 0.0006(10)
C2 0.0256(13) 0.0259(14) 0.0187(12) 0.0018(10) 0.0005(10) 0.0031(11)
B4 0.0227(14) 0.0255(15) 0.0212(14) 0.0002(12) 0.0065(11) 0.0006(12)
B5 0.0292(15) 0.0311(17) 0.0192(14) -0.0044(12) 0.0034(12) 0.0020(13)
B6 0.0266(15) 0.0335(16) 0.0172(13) 0.0012(13) -0.0003(11) 0.0041(13)
B7 0.0285(15) 0.0244(16) 0.0259(15) 0.0078(12) 0.0028(12) -0.0021(12)
B8 0.0210(14) 0.0327(16) 0.0237(15) 0.0042(13) 0.0096(11) 0.0012(13)
B9 0.0300(16) 0.0370(18) 0.0212(15) 0.0000(13) 0.0068(13) 0.0042(14)
B10 0.0360(17) 0.0401(18) 0.0185(14) 0.0022(14) 0.0048(12) 0.0035(15)
B11 0.0346(17) 0.0320(18) 0.0226(15) 0.0063(13) 0.0027(13) 0.0016(14)
B12 0.0322(17) 0.0385(19) 0.0262(16) 0.0086(14) 0.0133(14) 0.0019(14)
C30 0.0225(12) 0.0307(14) 0.0161(12) -0.0027(10) -0.0026(10) -0.0002(11)
C31 0.0194(12) 0.0290(13) 0.0150(12) 0.0030(10) -0.0018(9) -0.0012(10)
C32 0.0194(12) 0.0270(14) 0.0222(13) 0.0059(11) -0.0047(10) -0.0006(10)
C33 0.0157(12) 0.0292(14) 0.0256(13) 0.0022(11) -0.0032(10) 0.0011(10)
C34 0.0182(12) 0.0302(14) 0.0273(14) 0.0015(11) -0.0033(10) -0.0072(11)
C35 0.0260(13) 0.0240(13) 0.0241(13) -0.0026(11) -0.0027(10) -0.0020(11)
C36 0.0193(13) 0.0335(15) 0.0445(17) 0.0045(13) 0.0022(12) 0.0052(12)
C37 0.0228(12) 0.0289(14) 0.0282(14) -0.0043(11) 0.0041(11) 0.0000(11)
C38 0.0382(16) 0.0329(16) 0.0288(15) -0.0067(12) 0.0010(12) 0.0012(13)
C39 0.0338(15) 0.0325(15) 0.0316(15) -0.0040(12) 0.0011(12) 0.0106(12)
C1' 0.0188(11) 0.0222(12) 0.0225(12) -0.0041(10) 0.0010(10) 0.0004(10)
C2' 0.0260(14) 0.0338(15) 0.0305(15) -0.0024(12) 0.0042(11) -0.0005(12)
B3' 0.0171(13) 0.0276(15) 0.0221(14) -0.0033(12) 0.0010(11) 0.0003(12)
B4' 0.0177(13) 0.0330(16) 0.0223(14) -0.0046(13) -0.0008(11) 0.0015(12)
B5' 0.0229(15) 0.0325(17) 0.0230(15) -0.0017(13) 0.0003(12) -0.0053(12)
B6' 0.0345(17) 0.0233(15) 0.0320(17) -0.0055(13) 0.0097(14) -0.0016(13)
B7' 0.0299(16) 0.0303(17) 0.0249(16) -0.0009(13) 0.0057(13) -0.0013(13)
B8' 0.0202(14) 0.0322(16) 0.0225(14) -0.0064(13) 0.0027(11) -0.0025(13)
B9' 0.0222(15) 0.0450(19) 0.0268(16) -0.0128(14) 0.0031(13) -0.0108(14)
B10' 0.046(2) 0.0335(18) 0.0377(19) -0.0118(15) 0.0169(16) -0.0158(16)
B11' 0.050(2) 0.0234(16) 0.0361(18) 0.0021(14) 0.0185(16) 0.0015(15)
B12' 0.0399(18) 0.0324(17) 0.0309(17) -0.0055(14) 0.0118(14) -0.0126(15)

loop_
_atom_type_symbol
_atom_type_description
_atom_type_scat_dispersion_real
_atom_type_scat_dispersion_imag
_atom_type_scat_source
C C 0.0033 0.0016 'International Tables Vol C Tables 4.2.6.8 and 6.1.1.4'
H H 0.0000 0.0000 'International Tables Vol C Tables 4.2.6.8 and 6.1.1.4'
B B 0.0013 0.0007 'International Tables Vol C Tables 4.2.6.8 and 6.1.1.4'
Ru Ru -1.2594 0.8363 'International Tables Vol C Tables 4.2.6.8 and 6.1.1.4'

loop_
_geom_angle_atom_site_label_1
_geom_angle_atom_site_label_2
_geom_angle_atom_site_label_3
_geom_angle
C1 Ru3 C30 125.67(8)
C1 Ru3 C31 112.97(9)
C1 Ru3 C32 117.47(9)
C2 Ru3 C1 42.99(9)
C2 Ru3 B4 77.11(10)
C2 Ru3 B8 79.31(10)
C2 Ru3 C30 107.15(9)
C2 Ru3 C31 122.98(9)
C2 Ru3 C32 151.63(9)
C2 Ru3 C33 171.76(9)
C2 Ru3 C35 113.51(10)
B4 Ru3 C1 45.87(9)
B4 Ru3 B8 48.61(11)
B4 Ru3 C30 161.18(10)
B4 Ru3 C31 126.92(10)
B4 Ru3 C32 102.48(10)
B4 Ru3 C33 99.57(10)
B4 Ru3 C35 158.77(10)
B7 Ru3 C1 78.66(10)
B7 Ru3 C2 46.59(10)
B7 Ru3 B4 82.24(11)
B7 Ru3 B8 48.73(11)
B7 Ru3 C30 114.30(11)
B7 Ru3 C31 149.15(10)
B7 Ru3 C32 161.63(10)
B7 Ru3 C33 125.83(10)
B7 Ru3 C35 92.11(11)
B8 Ru3 C1 79.73(10)
B8 Ru3 C30 149.56(10)
B8 Ru3 C31 157.34(10)
B8 Ru3 C32 122.13(10)
B8 Ru3 C33 92.82(10)
B8 Ru3 C35 113.31(11)
C31 Ru3 C30 35.30(9)
C32 Ru3 C30 64.82(9)
C32 Ru3 C31 35.74(9)
C33 Ru3 C1 138.33(9)
C33 Ru3 C30 78.45(9)
C33 Ru3 C31 65.06(9)
C33 Ru3 C32 36.19(9)
C34 Ru3 C1 168.19(9)
C34 Ru3 C2 138.89(10)
C34 Ru3 B4 122.94(10)
C34 Ru3 B7 97.10(11)
C34 Ru3 B8 89.17(11)
C34 Ru3 C30 66.13(9)
C34 Ru3 C31 76.26(9)
C34 Ru3 C32 65.31(9)
C34 Ru3 C33 37.41(9)
C34 Ru3 C35 37.24(9)
C35 Ru3 C1 152.73(9)
C35 Ru3 C30 36.45(9)
C35 Ru3 C31 64.19(9)
C35 Ru3 C32 77.06(10)
C35 Ru3 C33 67.26(9)
C2 C1 Ru3 66.47(12)
C2 C1 B4 108.63(19)
C2 C1 B5 109.38(19)
C2 C1 B6 61.88(16)
B4 C1 Ru3 65.21(12)
B4 C1 B6 111.76(18)
B5 C1 Ru3 121.90(16)
B5 C1 B4 62.22(16)
B5 C1 B6 60.66(16)
B6 C1 Ru3 123.51(16)
C1' C1 Ru3 115.29(15)
C1' C1 C2 120.9(2)
C1' C1 B4 125.9(2)
C1' C1 B5 114.5(2)
C1' C1 B6 109.78(19)
Ru3 C2 H2 112.0(16)
C1 C2 Ru3 70.54(12)
C1 C2 H2 116.9(16)
C1 C2 B6 62.22(16)
C1 C2 B7 113.6(2)
C1 C2 B11 111.4(2)
B6 C2 Ru3 127.48(17)
B6 C2 H2 108.9(16)
B7 C2 Ru3 66.44(13)
B7 C2 H2 125.0(17)
B7 C2 B6 112.8(2)
B11 C2 Ru3 123.89(17)
B11 C2 H2 114.8(16)
B11 C2 B6 60.51(17)
B11 C2 B7 62.15(17)
Ru3 B4 H4 111.7(14)
C1 B4 Ru3 68.92(12)
C1 B4 H4 119.5(14)
C1 B4 B5 58.63(15)
C1 B4 B8 107.4(2)
C1 B4 B9 104.7(2)
B5 B4 Ru3 122.05(17)
B5 B4 H4 114.2(14)
B5 B4 B8 107.1(2)
B8 B4 Ru3 65.85(13)
B8 B4 H4 128.6(14)
B9 B4 Ru3 119.26(19)
B9 B4 H4 121.4(14)
B9 B4 B5 58.87(17)
B9 B4 B8 59.00(17)
C1 B5 B4 59.15(15)
C1 B5 H5 117.5(14)
C1 B5 B6 60.16(15)
C1 B5 B9 106.2(2)
C1 B5 B10 106.4(2)
B4 B5 H5 119.4(15)
B6 B5 B4 108.9(2)
B6 B5 H5 119.2(14)
B6 B5 B10 59.44(17)
B9 B5 B4 60.20(16)
B9 B5 H5 126.7(14)
B9 B5 B6 108.0(2)
B9 B5 B10 60.27(18)
B10 B5 B4 108.6(2)
B10 B5 H5 126.5(15)
C1 B6 B5 59.18(15)
C1 B6 H6 119.7(15)
C2 B6 C1 55.90(14)
C2 B6 B5 103.5(2)
C2 B6 H6 119.3(15)
C2 B6 B10 105.4(2)
C2 B6 B11 59.05(16)
B5 B6 H6 125.4(15)
B10 B6 C1 106.5(2)
B10 B6 B5 60.54(18)
B10 B6 H6 128.0(16)
B11 B6 C1 105.0(2)
B11 B6 B5 108.3(2)
B11 B6 H6 121.9(15)
B11 B6 B10 60.70(18)
Ru3 B7 H7 111.1(14)
C2 B7 Ru3 66.97(12)
C2 B7 H7 116.9(14)
C2 B7 B8 104.7(2)
C2 B7 B11 58.42(16)
C2 B7 B12 103.9(2)
B8 B7 Ru3 66.09(13)
B8 B7 H7 133.4(15)
B11 B7 Ru3 121.01(18)
B11 B7 H7 112.0(15)
B11 B7 B8 107.1(2)
B12 B7 Ru3 119.67(19)
B12 B7 H7 124.0(14)
B12 B7 B8 59.12(17)
B12 B7 B11 59.54(18)
Ru3 B8 H8 119.5(15)
B4 B8 Ru3 65.54(12)
B4 B8 H8 123.6(14)
B7 B8 Ru3 65.19(13)
B7 B8 B4 105.51(19)
B7 B8 H8 128.3(14)
B9 B8 Ru3 119.47(18)
B9 B8 B4 59.55(17)
B9 B8 B7 106.8(2)
B9 B8 H8 111.0(15)
B9 B8 B12 60.06(18)
B12 B8 Ru3 119.13(18)
B12 B8 B4 106.8(2)
B12 B8 B7 59.42(17)
B12 B8 H8 113.7(15)
B4 B9 H9 117.5(15)
B5 B9 B4 60.93(17)
B5 B9 B8 110.7(2)
B5 B9 H9 119.6(15)
B5 B9 B10 60.13(18)
B5 B9 B12 108.0(2)
B8 B9 B4 61.45(16)
B8 B9 H9 119.0(15)
B8 B9 B12 60.03(18)
B10 B9 B4 109.0(2)
B10 B9 B8 109.5(2)
B10 B9 H9 124.0(15)
B10 B9 B12 59.81(19)
B12 B9 B4 108.3(2)
B12 B9 H9 125.1(15)
B5 B10 B9 59.60(18)
B5 B10 H10 120.7(15)
B6 B10 B5 60.02(17)
B6 B10 B9 108.0(2)
B6 B10 H10 120.4(16)
B6 B10 B11 59.57(18)
B6 B10 B12 108.4(2)
B9 B10 H10 122.1(16)
B11 B10 B5 107.0(2)
B11 B10 B9 107.6(2)
B11 B10 H10 123.0(15)
B11 B10 B12 60.13(19)
B12 B10 B5 107.9(2)
B12 B10 B9 60.22(19)
B12 B10 H10 122.9(16)
C2 B11 B6 60.44(16)
C2 B11 B7 59.43(16)
C2 B11 B10 105.7(2)
C2 B11 H11 118.3(15)
C2 B11 B12 105.1(2)
B6 B11 B7 110.5(2)
B6 B11 B10 59.73(18)
B6 B11 H11 116.5(15)
B6 B11 B12 108.4(2)
B7 B11 H11 120.4(15)
B10 B11 B7 108.9(2)
B10 B11 H11 125.3(15)
B10 B11 B12 59.99(19)
B12 B11 B7 60.08(18)
B12 B11 H11 128.4(15)
B7 B12 H12 121.1(16)
B8 B12 B7 61.46(17)
B8 B12 H12 121.4(17)
B9 B12 B7 108.3(2)
B9 B12 B8 59.92(18)
B9 B12 H12 122.8(16)
B10 B12 B7 109.1(2)
B10 B12 B8 109.5(2)
B10 B12 B9 59.97(19)
B10 B12 B11 59.88(18)
B10 B12 H12 120.2(17)
B11 B12 B7 60.38(17)
B11 B12 B8 109.6(2)
B11 B12 B9 107.2(2)
B11 B12 H12 120.8(16)
C31 C30 Ru3 72.21(14)
C31 C30 C35 117.1(2)
C31 C30 C37 120.3(2)
C35 C30 Ru3 68.24(13)
C35 C30 C37 122.4(2)
C37 C30 Ru3 134.34(17)
Ru3 C31 H31 118.2
C30 C31 Ru3 72.48(14)
C30 C31 H31 118.2
C30 C31 C32 122.1(2)
C32 C31 Ru3 70.62(13)
C32 C31 H31 118.2
Ru3 C32 H32 118.8
C31 C32 Ru3 73.64(14)
C31 C32 H32 118.8
C33 C32 Ru3 70.86(14)
C33 C32 C31 121.4(2)
C33 C32 H32 118.8
C32 C33 Ru3 72.94(13)
C32 C33 C34 116.8(2)
C32 C33 C36 121.1(2)
C34 C33 Ru3 69.06(14)
C34 C33 C36 122.1(2)
C36 C33 Ru3 128.31(18)
Ru3 C34 H34 118.7
C33 C34 Ru3 73.53(14)
C33 C34 H34 118.7
C35 C34 Ru3 72.75(14)
C35 C34 C33 121.9(2)
C35 C34 H34 118.7
Ru3 C35 H35 119.4
C30 C35 Ru3 75.31(14)
C30 C35 H35 119.4
C34 C35 Ru3 70.01(14)
C34 C35 C30 120.6(2)
C34 C35 H35 119.4
C33 C36 H36A 109.5
C33 C36 H36B 109.5
C33 C36 H36C 109.5
H36A C36 H36B 109.5
H36A C36 H36C 109.5
H36B C36 H36C 109.5
C30 C37 H37 107.8
C30 C37 C38 108.3(2)
C30 C37 C39 113.8(2)
C38 C37 H37 107.8
C39 C37 H37 107.8
C39 C37 C38 111.2(2)
C37 C38 H38A 109.5
C37 C38 H38B 109.5
C37 C38 H38C 109.5
H38A C38 H38B 109.5
H38A C38 H38C 109.5
H38B C38 H38C 109.5
C37 C39 H39A 109.5
C37 C39 H39B 109.5
C37 C39 H39C 109.5
H39A C39 H39B 109.5
H39A C39 H39C 109.5
H39B C39 H39C 109.5
C1 C1' C2' 119.09(19)
C1 C1' B3' 119.6(2)
C1 C1' B4' 122.5(2)
C1 C1' B5' 122.9(2)
C1 C1' B6' 117.6(2)
C2' C1' B3' 61.61(16)
C2' C1' B4' 109.83(19)
C2' C1' B5' 108.0(2)
C2' C1' B6' 60.84(17)
B3' C1' B4' 61.00(15)
B3' C1' B6' 112.3(2)
B4' C1' B6' 111.4(2)
B5' C1' B3' 109.90(19)
B5' C1' B4' 60.83(16)
B5' C1' B6' 60.53(17)
C1' C2' H2' 116.1(16)
C1' C2' B3' 60.47(16)
C1' C2' B6' 61.58(16)
C1' C2' B7' 110.6(2)
C1' C2' B11' 111.1(2)
B3' C2' H2' 120.8(16)
B6' C2' H2' 114.5(16)
B6' C2' B3' 112.0(2)
B7' C2' H2' 124.7(16)
B7' C2' B3' 61.52(17)
B7' C2' B6' 112.9(2)
B11' C2' H2' 120.9(16)
B11' C2' B3' 112.2(2)
B11' C2' B6' 61.85(18)
B11' C2' B7' 62.34(17)
C1' B3' C2' 57.91(15)
C1' B3' H3' 117.8(15)
C1' B3' B4' 59.97(15)
C1' B3' B7' 106.5(2)
C1' B3' B8' 107.5(2)
C2' B3' H3' 122.4(15)
C2' B3' B4' 106.1(2)
C2' B3' B7' 59.01(17)
C2' B3' B8' 106.2(2)
B4' B3' H3' 119.4(15)
B4' B3' B7' 109.0(2)
B4' B3' B8' 60.69(16)
B7' B3' H3' 125.8(15)
B8' B3' H3' 125.6(15)
B8' B3' B7' 60.46(17)
C1' B4' B3' 59.03(15)
C1' B4' H4' 117.5(15)
C1' B4' B5' 59.00(16)
C1' B4' B8' 106.0(2)
C1' B4' B9' 105.9(2)
B3' B4' H4' 119.6(15)
B3' B4' B8' 59.76(16)
B3' B4' B9' 107.6(2)
B5' B4' B3' 106.9(2)
B5' B4' H4' 120.9(15)
B5' B4' B8' 107.0(2)
B5' B4' B9' 59.35(17)
B8' B4' H4' 126.6(15)
B8' B4' B9' 60.10(17)
B9' B4' H4' 127.2(15)
C1' B5' B4' 60.16(16)
C1' B5' H5' 114.0(19)
C1' B5' B6' 60.54(16)
C1' B5' B9' 108.3(2)
C1' B5' B10' 108.4(2)
B4' B5' H5' 114.6(19)
B4' B5' B10' 110.9(2)
B6' B5' B4' 110.8(2)
B6' B5' H5' 119.7(19)
B6' B5' B9' 110.2(2)
B6' B5' B10' 60.6(2)
B9' B5' B4' 61.20(18)
B9' B5' H5' 125.5(19)
B9' B5' B10' 61.1(2)
B10' B5' H5' 128.6(19)
C1' B6' B5' 58.92(16)
C1' B6' H6' 116.3(15)
C1' B6' B10' 106.6(2)
C1' B6' B11' 105.7(2)
C2' B6' C1' 57.58(15)
C2' B6' B5' 104.2(2)
C2' B6' H6' 118.5(15)
C2' B6' B10' 105.7(2)
C2' B6' B11' 59.01(18)
B5' B6' H6' 123.9(15)
B5' B6' B10' 59.9(2)
B5' B6' B11' 106.8(2)
B10' B6' H6' 129.8(15)
B10' B6' B11' 59.9(2)
B11' B6' H6' 125.5(15)
C2' B7' B3' 59.47(16)
C2' B7' H7' 119.6(15)
C2' B7' B8' 105.7(2)
C2' B7' B11' 58.81(17)
C2' B7' B12' 105.3(2)
B3' B7' H7' 119.1(15)
B3' B7' B8' 59.32(17)
B3' B7' B11' 107.7(2)
B3' B7' B12' 107.5(2)
B8' B7' H7' 124.6(15)
B8' B7' B11' 107.9(2)
B11' B7' H7' 121.7(15)
B12' B7' H7' 126.6(15)
B12' B7' B8' 60.40(18)
B12' B7' B11' 59.6(2)
B3' B8' B4' 59.55(16)
B3' B8' B7' 60.22(17)
B3' B8' H8' 117.5(15)
B3' B8' B9' 107.4(2)
B3' B8' B12' 107.8(2)
B4' B8' B7' 107.9(2)
B4' B8' H8' 117.5(15)
B4' B8' B9' 60.06(17)
B4' B8' B12' 107.8(2)
B7' B8' H8' 123.2(15)
B7' B8' B9' 107.4(2)
B7' B8' B12' 59.79(19)
B9' B8' H8' 123.8(15)
B9' B8' B12' 59.65(19)
B12' B8' H8' 127.3(15)
B4' B9' B8' 59.84(17)
B4' B9' H9' 114.5(15)
B5' B9' B4' 59.45(17)
B5' B9' B8' 106.9(2)
B5' B9' H9' 117.4(15)
B5' B9' B10' 59.60(18)
B5' B9' B12' 107.3(2)
B8' B9' H9' 122.1(15)
B10' B9' B4' 108.2(2)
B10' B9' B8' 108.8(2)
B10' B9' H9' 124.9(15)
B12' B9' B4' 108.3(2)
B12' B9' B8' 60.46(18)
B12' B9' H9' 129.2(15)
B12' B9' B10' 60.49(19)
B5' B10' B6' 59.48(18)
B5' B10' B9' 59.27(19)
B5' B10' H10' 115.2(17)
B5' B10' B11' 106.9(2)
B5' B10' B12' 106.4(2)
B6' B10' B9' 107.8(2)
B6' B10' H10' 118.9(16)
B6' B10' B11' 60.45(19)
B6' B10' B12' 108.1(2)
B9' B10' H10' 119.1(17)
B9' B10' B12' 59.64(19)
B11' B10' B9' 107.6(2)
B11' B10' H10' 128.2(17)
B11' B10' B12' 59.8(2)
B12' B10' H10' 128.2(16)
C2' B11' B6' 59.14(17)
C2' B11' B7' 58.85(17)
C2' B11' B10' 105.6(2)
C2' B11' H11' 118.1(17)
C2' B11' B12' 105.5(2)
B6' B11' B7' 107.8(2)
B6' B11' H11' 120.5(17)
B7' B11' H11' 118.7(17)
B10' B11' B6' 59.63(19)
B10' B11' B7' 108.3(2)
B10' B11' H11' 127.3(17)
B10' B11' B12' 60.7(2)
B12' B11' B6' 108.1(3)
B12' B11' B7' 59.84(18)
B12' B11' H11' 126.1(17)
B7' B12' B8' 59.81(17)
B7' B12' B10' 107.9(2)
B7' B12' H12' 122.8(15)
B8' B12' B10' 107.9(2)
B8' B12' H12' 120.3(16)
B9' B12' B7' 107.6(2)
B9' B12' B8' 59.89(18)
B9' B12' B10' 59.9(2)
B9' B12' H12' 120.0(15)
B10' B12' H12' 122.0(16)
B11' B12' B7' 60.55(19)
B11' B12' B8' 108.2(2)
B11' B12' B9' 107.5(2)
B11' B12' B10' 59.5(2)
B11' B12' H12' 123.8(16)

loop_
_geom_bond_atom_site_label_1
_geom_bond_atom_site_label_2
_geom_bond_distance
Ru3 C1 2.271(2)
Ru3 C2 2.208(3)
Ru3 B4 2.210(3)
Ru3 B7 2.200(3)
Ru3 B8 2.215(3)
Ru3 C30 2.315(2)
Ru3 C31 2.311(2)
Ru3 C32 2.272(2)
Ru3 C33 2.246(2)
Ru3 C34 2.187(2)
Ru3 C35 2.223(2)
C1 C2 1.643(3)
C1 B4 1.747(4)
C1 B5 1.737(4)
C1 B6 1.755(4)
C1 C1' 1.545(3)
C2 H2 0.96(3)
C2 B6 1.749(4)
C2 B7 1.743(4)
C2 B11 1.725(4)
B4 H4 1.09(3)
B4 B5 1.800(4)
B4 B8 1.821(4)
B4 B9 1.788(4)
B5 H5 1.08(3)
B5 B6 1.764(4)
B5 B9 1.763(4)
B5 B10 1.773(5)
B6 H6 1.04(3)
B6 B10 1.753(4)
B6 B11 1.751(4)
B7 H7 1.07(3)
B7 B8 1.821(4)
B7 B11 1.790(4)
B7 B12 1.785(4)
B8 H8 1.06(3)
B8 B9 1.777(4)
B8 B12 1.779(4)
B9 H9 1.08(3)
B9 B10 1.775(5)
B9 B12 1.780(5)
B10 H10 1.07(3)
B10 B11 1.771(5)
B10 B12 1.773(5)
B11 H11 1.07(3)
B11 B12 1.775(5)
B12 H12 1.03(3)
C30 C31 1.403(4)
C30 C35 1.422(4)
C30 C37 1.517(3)
C31 H31 1.0000
C31 C32 1.407(3)
C32 H32 1.0000
C32 C33 1.404(3)
C33 C34 1.422(4)
C33 C36 1.499(3)
C34 H34 1.0000
C34 C35 1.408(4)
C35 H35 1.0000
C36 H36A 0.9800
C36 H36B 0.9800
C36 H36C 0.9800
C37 H37 1.0000
C37 C38 1.526(4)
C37 C39 1.522(4)
C38 H38A 0.9800
C38 H38B 0.9800
C38 H38C 0.9800
C39 H39A 0.9800
C39 H39B 0.9800
C39 H39C 0.9800
C1' C2' 1.671(4)
C1' B3' 1.716(4)
C1' B4' 1.733(4)
C1' B5' 1.712(4)
C1' B6' 1.741(4)
C2' H2' 1.05(3)
C2' B3' 1.735(4)
C2' B6' 1.729(4)
C2' B7' 1.727(4)
C2' B11' 1.726(4)
B3' H3' 1.02(3)
B3' B4' 1.751(4)
B3' B7' 1.770(4)
B3' B8' 1.754(4)
B4' H4' 1.05(3)
B4' B5' 1.744(4)
B4' B8' 1.771(4)
B4' B9' 1.775(4)
B5' H5' 0.87(3)
B5' B6' 1.741(5)
B5' B9' 1.742(4)
B5' B10' 1.748(5)
B6' H6' 1.07(3)
B6' B10' 1.761(5)
B6' B11' 1.775(4)
B7' H7' 1.07(3)
B7' B8' 1.775(4)
B7' B11' 1.787(4)
B7' B12' 1.775(5)
B8' H8' 1.05(3)
B8' B9' 1.775(4)
B8' B12' 1.785(5)
B9' H9' 1.09(3)
B9' B10' 1.775(5)
B9' B12' 1.771(5)
B10' H10' 1.08(3)
B10' B11' 1.766(5)
B10' B12' 1.786(4)
B11' H11' 1.04(3)
B11' B12' 1.770(5)
B12' H12' 1.08(3)

loop_
_geom_torsion_atom_site_label_1
_geom_torsion_atom_site_label_2
_geom_torsion_atom_site_label_3
_geom_torsion_atom_site_label_4
_geom_torsion
Ru3 C1 C2 B6 156.27(15)
Ru3 C1 C2 B7 51.88(17)
Ru3 C1 C2 B11 119.79(19)
Ru3 C1 B4 B5 -154.30(17)
Ru3 C1 B4 B8 -54.54(15)
Ru3 C1 B4 B9 -116.12(19)
Ru3 C1 B5 B4 27.63(18)
Ru3 C1 B5 B6 -113.3(2)
Ru3 C1 B5 B9 -11.5(3)
Ru3 C1 B5 B10 -74.5(2)
Ru3 C1 B6 C2 -26.26(17)
Ru3 C1 B6 B5 110.8(2)
Ru3 C1 B6 B10 71.5(2)
Ru3 C1 B6 B11 8.1(3)
Ru3 C1 C1' C2' -34.7(3)
Ru3 C1 C1' B3' 37.3(3)
Ru3 C1 C1' B4' 109.9(2)
Ru3 C1 C1' B5' -176.09(18)
Ru3 C1 C1' B6' -104.9(2)
Ru3 C2 B6 C1 28.56(18)
Ru3 C2 B6 B5 -8.4(3)
Ru3 C2 B6 B10 -71.1(3)
Ru3 C2 B6 B11 -111.9(2)
Ru3 C2 B7 B8 55.45(15)
Ru3 C2 B7 B11 156.70(18)
Ru3 C2 B7 B12 116.66(19)
Ru3 C2 B11 B6 117.5(2)
Ru3 C2 B11 B7 -25.9(2)
Ru3 C2 B11 B10 77.1(3)
Ru3 C2 B11 B12 14.7(3)
Ru3 B4 B5 C1 -28.51(18)
Ru3 B4 B5 B6 6.7(3)
Ru3 B4 B5 B9 107.2(2)
Ru3 B4 B5 B10 69.9(2)
Ru3 B4 B8 B7 -52.79(15)
Ru3 B4 B8 B9 -153.42(18)
Ru3 B4 B8 B12 -114.91(19)
Ru3 B4 B9 B5 -111.8(2)
Ru3 B4 B9 B8 27.90(18)
Ru3 B4 B9 B10 -74.5(3)
Ru3 B4 B9 B12 -11.0(3)
Ru3 B7 B8 B4 53.00(15)
Ru3 B7 B8 B9 115.25(18)
Ru3 B7 B8 B12 153.65(19)
Ru3 B7 B11 C2 25.13(19)
Ru3 B7 B11 B6 -8.5(3)
Ru3 B7 B11 B10 -72.3(3)
Ru3 B7 B11 B12 -108.4(2)
Ru3 B7 B12 B8 -27.8(2)
Ru3 B7 B12 B9 10.9(3)
Ru3 B7 B12 B10 74.5(3)
Ru3 B7 B12 B11 110.7(2)
Ru3 B8 B9 B4 -27.89(19)
Ru3 B8 B9 B5 9.3(3)
Ru3 B8 B9 B10 73.7(3)
Ru3 B8 B9 B12 108.6(2)
Ru3 B8 B12 B7 27.5(2)
Ru3 B8 B12 B9 -109.2(2)
Ru3 B8 B12 B10 -74.2(3)
Ru3 B8 B12 B11 -10.2(3)
Ru3 C30 C31 C32 52.5(2)
Ru3 C30 C35 C34 -55.5(2)
Ru3 C30 C37 C38 -167.8(2)
Ru3 C30 C37 C39 -43.6(3)
Ru3 C31 C32 C33 54.6(2)
Ru3 C32 C33 C34 55.0(2)
Ru3 C32 C33 C36 -124.9(2)
Ru3 C33 C34 C35 56.8(2)
Ru3 C34 C35 C30 58.1(2)
C1 C2 B6 B5 -37.00(18)
C1 C2 B6 B10 -99.7(2)
C1 C2 B6 B11 -140.5(2)
C1 C2 B7 Ru3 -54.03(17)
C1 C2 B7 B8 1.4(3)
C1 C2 B7 B11 102.7(2)
C1 C2 B7 B12 62.6(3)
C1 C2 B11 B6 37.2(2)
C1 C2 B11 B7 -106.2(2)
C1 C2 B11 B10 -3.2(3)
C1 C2 B11 B12 -65.7(3)
C1 B4 B5 B6 35.26(19)
C1 B4 B5 B9 135.7(2)
C1 B4 B5 B10 98.4(2)
C1 B4 B8 Ru3 56.39(15)
C1 B4 B8 B7 3.6(2)
C1 B4 B8 B9 -97.0(2)
C1 B4 B8 B12 -58.5(2)
C1 B4 B9 B5 -38.06(19)
C1 B4 B9 B8 101.7(2)
C1 B4 B9 B10 -0.7(3)
C1 B4 B9 B12 62.8(3)
C1 B5 B6 C2 35.47(17)
C1 B5 B6 B10 135.7(2)
C1 B5 B6 B11 96.9(2)
C1 B5 B9 B4 38.62(19)
C1 B5 B9 B8 1.3(3)
C1 B5 B9 B10 -99.9(2)
C1 B5 B9 B12 -62.7(3)
C1 B5 B10 B6 -39.13(19)
C1 B5 B10 B9 99.6(2)
C1 B5 B10 B11 -1.2(3)
C1 B5 B10 B12 62.2(3)
C1 B6 B10 B5 38.7(2)
C1 B6 B10 B9 1.9(3)
C1 B6 B10 B11 -98.3(2)
C1 B6 B10 B12 -61.8(3)
C1 B6 B11 C2 -33.05(18)
C1 B6 B11 B7 0.2(3)
C1 B6 B11 B10 100.7(2)
C1 B6 B11 B12 64.3(2)
C1 C1' C2' B3' 110.0(2)
C1 C1' C2' B6' -107.3(2)
C1 C1' C2' B7' 147.1(2)
C1 C1' C2' B11' -145.7(2)
C1 C1' B3' C2' -109.2(2)
C1 C1' B3' B4' 113.1(2)
C1 C1' B3' B7' -144.2(2)
C1 C1' B3' B8' 152.3(2)
C1 C1' B4' B3' -108.5(2)
C1 C1' B4' B5' 112.5(2)
C1 C1' B4' B8' -146.9(2)
C1 C1' B4' B9' 150.3(2)
C1 C1' B5' B4' -111.8(3)
C1 C1' B5' B6' 105.6(3)
C1 C1' B5' B9' -151.0(2)
C1 C1' B5' B10' 144.2(2)
C1 C1' B6' C2' 109.7(2)
C1 C1' B6' B5' -114.1(2)
C1 C1' B6' B10' -151.9(2)
C1 C1' B6' B11' 145.4(2)
C2 C1 B4 Ru3 51.70(15)
C2 C1 B4 B5 -102.6(2)
C2 C1 B4 B8 -2.8(2)
C2 C1 B4 B9 -64.4(2)
C2 C1 B5 B4 101.4(2)
C2 C1 B5 B6 -39.6(2)
C2 C1 B5 B9 62.3(3)
C2 C1 B5 B10 -0.8(3)
C2 C1 B6 B5 137.0(2)
C2 C1 B6 B10 97.7(2)
C2 C1 B6 B11 34.39(19)
C2 C1 C1' C2' -111.3(2)
C2 C1 C1' B3' -39.3(3)
C2 C1 C1' B4' 33.3(3)
C2 C1 C1' B5' 107.3(3)
C2 C1 C1' B6' 178.5(2)
C2 B6 B10 B5 97.0(2)
C2 B6 B10 B9 60.3(3)
C2 B6 B10 B11 -40.0(2)
C2 B6 B10 B12 -3.5(3)
C2 B6 B11 B7 33.2(2)
C2 B6 B11 B10 133.8(2)
C2 B6 B11 B12 97.3(2)
C2 B7 B8 Ru3 -56.02(15)
C2 B7 B8 B4 -3.0(2)
C2 B7 B8 B9 59.2(2)
C2 B7 B8 B12 97.6(2)
C2 B7 B11 B6 -33.6(2)
C2 B7 B11 B10 -97.5(2)
C2 B7 B11 B12 -133.6(2)
C2 B7 B12 B8 -99.0(2)
C2 B7 B12 B9 -60.3(3)
C2 B7 B12 B10 3.4(3)
C2 B7 B12 B11 39.5(2)
C2 B11 B12 B7 -40.2(2)
C2 B11 B12 B8 -2.1(3)
C2 B11 B12 B9 61.4(3)
C2 B11 B12 B10 99.7(2)
B4 C1 C2 Ru3 -51.00(15)
B4 C1 C2 B6 105.3(2)
B4 C1 C2 B7 0.9(3)
B4 C1 C2 B11 68.8(2)
B4 C1 B5 B6 -141.0(2)
B4 C1 B5 B9 -39.1(2)
B4 C1 B5 B10 -102.2(2)
B4 C1 B6 C2 -100.2(2)
B4 C1 B6 B5 36.9(2)
B4 C1 B6 B10 -2.5(3)
B4 C1 B6 B11 -65.8(2)
B4 C1 C1' C2' 42.0(3)
B4 C1 C1' B3' 114.0(3)
B4 C1 C1' B4' -173.4(2)
B4 C1 C1' B5' -99.4(3)
B4 C1 C1' B6' -28.2(3)
B4 B5 B6 C1 -34.85(18)
B4 B5 B6 C2 0.6(3)
B4 B5 B6 B10 100.9(2)
B4 B5 B6 B11 62.1(3)
B4 B5 B9 B8 -37.4(2)
B4 B5 B9 B10 -138.6(2)
B4 B5 B9 B12 -101.3(2)
B4 B5 B10 B6 -101.4(2)
B4 B5 B10 B9 37.3(2)
B4 B5 B10 B11 -63.4(3)
B4 B5 B10 B12 -0.1(3)
B4 B8 B9 B5 37.1(2)
B4 B8 B9 B10 101.6(2)
B4 B8 B9 B12 136.5(2)
B4 B8 B12 B7 98.4(2)
B4 B8 B12 B9 -38.28(19)
B4 B8 B12 B10 -3.3(3)
B4 B8 B12 B11 60.7(3)
B4 B9 B10 B5 -37.7(2)
B4 B9 B10 B6 -0.8(3)
B4 B9 B10 B11 62.1(3)
B4 B9 B10 B12 100.5(2)
B4 B9 B12 B7 0.1(3)
B4 B9 B12 B8 39.5(2)
B4 B9 B12 B10 -101.9(2)
B4 B9 B12 B11 -63.6(3)
B5 C1 C2 Ru3 -117.25(17)
B5 C1 C2 B6 39.03(19)
B5 C1 C2 B7 -65.4(2)
B5 C1 C2 B11 2.5(3)
B5 C1 B4 Ru3 154.30(17)
B5 C1 B4 B8 99.8(2)
B5 C1 B4 B9 38.2(2)
B5 C1 B6 C2 -137.0(2)
B5 C1 B6 B10 -39.3(2)
B5 C1 B6 B11 -102.7(2)
B5 C1 C1' C2' 114.5(2)
B5 C1 C1' B3' -173.6(2)
B5 C1 C1' B4' -101.0(3)
B5 C1 C1' B5' -27.0(3)
B5 C1 C1' B6' 44.2(3)
B5 B4 B8 Ru3 118.07(18)
B5 B4 B8 B7 65.3(2)
B5 B4 B8 B9 -35.35(19)
B5 B4 B8 B12 3.2(3)
B5 B4 B9 B8 139.8(2)
B5 B4 B9 B10 37.4(2)
B5 B4 B9 B12 100.9(2)
B5 B6 B10 B9 -36.8(2)
B5 B6 B10 B11 -137.0(2)
B5 B6 B10 B12 -100.5(2)
B5 B6 B11 C2 -95.0(2)
B5 B6 B11 B7 -61.8(3)
B5 B6 B11 B10 38.7(2)
B5 B6 B11 B12 2.3(3)
B5 B9 B10 B6 36.9(2)
B5 B9 B10 B11 99.8(2)
B5 B9 B10 B12 138.3(2)
B5 B9 B12 B7 64.6(3)
B5 B9 B12 B8 104.0(2)
B5 B9 B12 B10 -37.4(2)
B5 B9 B12 B11 0.9(3)
B5 B10 B11 C2 2.6(3)
B5 B10 B11 B6 -38.2(2)
B5 B10 B11 B7 65.1(3)
B5 B10 B11 B12 101.2(2)
B5 B10 B12 B7 -63.4(3)
B5 B10 B12 B8 2.1(3)
B5 B10 B12 B9 37.1(2)
B5 B10 B12 B11 -99.8(2)
B6 C1 C2 Ru3 -156.27(15)
B6 C1 C2 B7 -104.4(2)
B6 C1 C2 B11 -36.5(2)
B6 C1 B4 Ru3 118.06(18)
B6 C1 B4 B5 -36.2(2)
B6 C1 B4 B8 63.5(2)
B6 C1 B4 B9 1.9(3)
B6 C1 B5 B4 141.0(2)
B6 C1 B5 B9 101.8(2)
B6 C1 B5 B10 38.8(2)
B6 C1 C1' C2' -179.6(2)
B6 C1 C1' B3' -107.7(2)
B6 C1 C1' B4' -35.0(3)
B6 C1 C1' B5' 38.9(3)
B6 C1 C1' B6' 110.1(2)
B6 C2 B7 Ru3 -122.45(19)
B6 C2 B7 B8 -67.0(2)
B6 C2 B7 B11 34.2(2)
B6 C2 B7 B12 -5.8(3)
B6 C2 B11 B7 -143.4(2)
B6 C2 B11 B10 -40.4(2)
B6 C2 B11 B12 -102.9(2)
B6 B5 B9 B4 101.9(2)
B6 B5 B9 B8 64.5(3)
B6 B5 B9 B10 -36.7(2)
B6 B5 B9 B12 0.5(3)
B6 B5 B10 B9 138.7(2)
B6 B5 B10 B11 38.0(2)
B6 B5 B10 B12 101.3(2)
B6 B10 B11 C2 40.7(2)
B6 B10 B11 B7 103.2(2)
B6 B10 B11 B12 139.4(2)
B6 B10 B12 B7 0.1(3)
B6 B10 B12 B8 65.6(3)
B6 B10 B12 B9 100.6(2)
B6 B10 B12 B11 -36.3(2)
B6 B11 B12 B7 -103.6(2)
B6 B11 B12 B8 -65.4(3)
B6 B11 B12 B9 -2.0(3)
B6 B11 B12 B10 36.3(2)
B7 C2 B6 C1 105.6(2)
B7 C2 B6 B5 68.6(2)
B7 C2 B6 B10 5.9(3)
B7 C2 B6 B11 -34.9(2)
B7 C2 B11 B6 143.4(2)
B7 C2 B11 B10 103.0(2)
B7 C2 B11 B12 40.6(2)
B7 B8 B9 B4 -98.4(2)
B7 B8 B9 B5 -61.3(3)
B7 B8 B9 B10 3.2(3)
B7 B8 B9 B12 38.10(19)
B7 B8 B12 B9 -136.7(2)
B7 B8 B12 B10 -101.7(2)
B7 B8 B12 B11 -37.7(2)
B7 B11 B12 B8 38.2(2)
B7 B11 B12 B9 101.6(2)
B7 B11 B12 B10 139.9(2)
B8 B4 B5 C1 -100.3(2)
B8 B4 B5 B6 -65.0(2)
B8 B4 B5 B9 35.4(2)
B8 B4 B5 B10 -1.9(3)
B8 B4 B9 B5 -139.8(2)
B8 B4 B9 B10 -102.4(2)
B8 B4 B9 B12 -38.9(2)
B8 B7 B11 C2 97.1(2)
B8 B7 B11 B6 63.5(3)
B8 B7 B11 B10 -0.4(3)
B8 B7 B11 B12 -36.5(2)
B8 B7 B12 B9 38.7(2)
B8 B7 B12 B10 102.4(2)
B8 B7 B12 B11 138.5(2)
B8 B9 B10 B5 -103.3(2)
B8 B9 B10 B6 -66.3(3)
B8 B9 B10 B11 -3.4(3)
B8 B9 B10 B12 35.0(2)
B8 B9 B12 B7 -39.4(2)
B8 B9 B12 B10 -141.4(2)
B8 B9 B12 B11 -103.1(2)
B9 B4 B5 C1 -135.7(2)
B9 B4 B5 B6 -100.4(2)
B9 B4 B5 B10 -37.3(2)
B9 B4 B8 Ru3 153.42(18)
B9 B4 B8 B7 100.6(2)
B9 B4 B8 B12 38.5(2)
B9 B5 B6 C1 -98.7(2)
B9 B5 B6 C2 -63.2(2)
B9 B5 B6 B10 37.1(2)
B9 B5 B6 B11 -1.7(3)
B9 B5 B10 B6 -138.7(2)
B9 B5 B10 B11 -100.7(2)
B9 B5 B10 B12 -37.4(2)
B9 B8 B12 B7 136.7(2)
B9 B8 B12 B10 35.0(2)
B9 B8 B12 B11 99.0(3)
B9 B10 B11 C2 -60.2(3)
B9 B10 B11 B6 -100.9(2)
B9 B10 B11 B7 2.3(3)
B9 B10 B11 B12 38.5(2)
B9 B10 B12 B7 -100.5(2)
B9 B10 B12 B8 -35.0(2)
B9 B10 B12 B11 -136.9(2)
B10 B5 B6 C1 -135.7(2)
B10 B5 B6 C2 -100.3(2)
B10 B5 B6 B11 -38.8(2)
B10 B5 B9 B4 138.6(2)
B10 B5 B9 B8 101.2(2)
B10 B5 B9 B12 37.2(2)
B10 B6 B11 C2 -133.8(2)
B10 B6 B11 B7 -100.5(2)
B10 B6 B11 B12 -36.4(2)
B10 B9 B12 B7 102.0(2)
B10 B9 B12 B8 141.4(2)
B10 B9 B12 B11 38.2(2)
B10 B11 B12 B7 -139.9(2)
B10 B11 B12 B8 -101.7(3)
B10 B11 B12 B9 -38.3(2)
B11 C2 B6 C1 140.5(2)
B11 C2 B6 B5 103.5(2)
B11 C2 B6 B10 40.8(2)
B11 C2 B7 Ru3 -156.70(18)
B11 C2 B7 B8 -101.2(2)
B11 C2 B7 B12 -40.0(2)
B11 B6 B10 B5 137.0(2)
B11 B6 B10 B9 100.2(3)
B11 B6 B10 B12 36.5(2)
B11 B7 B8 Ru3 -116.95(19)
B11 B7 B8 B4 -64.0(2)
B11 B7 B8 B9 -1.7(3)
B11 B7 B8 B12 36.7(2)
B11 B7 B12 B8 -138.5(2)
B11 B7 B12 B9 -99.8(2)
B11 B7 B12 B10 -36.1(2)
B11 B10 B12 B7 36.3(2)
B11 B10 B12 B8 101.9(2)
B11 B10 B12 B9 136.9(2)
B12 B7 B8 Ru3 -153.65(19)
B12 B7 B8 B4 -100.6(2)
B12 B7 B8 B9 -38.4(2)
B12 B7 B11 C2 133.6(2)
B12 B7 B11 B6 100.0(2)
B12 B7 B11 B10 36.1(2)
B12 B8 B9 B4 -136.5(2)
B12 B8 B9 B5 -99.4(2)
B12 B8 B9 B10 -34.9(2)
B12 B9 B10 B5 -138.3(2)
B12 B9 B10 B6 -101.3(2)
B12 B9 B10 B11 -38.5(2)
B12 B10 B11 C2 -98.6(2)
B12 B10 B11 B6 -139.4(2)
B12 B10 B11 B7 -36.2(2)
C30 C31 C32 Ru3 -53.3(2)
C30 C31 C32 C33 1.3(4)
C31 C30 C35 Ru3 55.0(2)
C31 C30 C35 C34 -0.6(3)
C31 C30 C37 C38 97.8(3)
C31 C30 C37 C39 -138.0(2)
C31 C32 C33 Ru3 -55.9(2)
C31 C32 C33 C34 -0.9(4)
C31 C32 C33 C36 179.2(2)
C32 C33 C34 Ru3 -57.0(2)
C32 C33 C34 C35 -0.2(4)
C33 C34 C35 Ru3 -57.1(2)
C33 C34 C35 C30 0.9(4)
C35 C30 C31 Ru3 -53.00(19)
C35 C30 C31 C32 -0.5(3)
C35 C30 C37 C38 -77.5(3)
C35 C30 C37 C39 46.7(3)
C36 C33 C34 Ru3 122.9(2)
C36 C33 C34 C35 179.7(2)
C37 C30 C31 Ru3 131.5(2)
C37 C30 C31 C32 -176.0(2)
C37 C30 C35 Ru3 -129.6(2)
C37 C30 C35 C34 174.8(2)
C1' C1 C2 Ru3 106.4(2)
C1' C1 C2 B6 -97.3(2)
C1' C1 C2 B7 158.3(2)
C1' C1 C2 B11 -133.8(2)
C1' C1 B4 Ru3 -104.3(2)
C1' C1 B4 B5 101.4(3)
C1' C1 B4 B8 -158.8(2)
C1' C1 B4 B9 139.6(2)
C1' C1 B5 B4 -119.2(2)
C1' C1 B5 B6 99.8(2)
C1' C1 B5 B9 -158.4(2)
C1' C1 B5 B10 138.6(2)
C1' C1 B6 C2 115.2(2)
C1' C1 B6 B5 -107.7(2)
C1' C1 B6 B10 -147.0(2)
C1' C1 B6 B11 149.6(2)
C1' C2' B3' B4' 37.27(18)
C1' C2' B3' B7' 140.0(2)
C1' C2' B3' B8' 100.7(2)
C1' C2' B6' B5' -37.69(18)
C1' C2' B6' B10' -99.9(2)
C1' C2' B6' B11' -139.0(2)
C1' C2' B7' B3' -36.64(19)
C1' C2' B7' B8' 2.0(3)
C1' C2' B7' B11' 103.8(2)
C1' C2' B7' B12' 65.0(3)
C1' C2' B11' B6' 38.2(2)
C1' C2' B11' B7' -102.9(2)
C1' C2' B11' B10' -0.7(3)
C1' C2' B11' B12' -63.9(3)
C1' B3' B4' B5' 35.97(19)
C1' B3' B4' B8' 136.2(2)
C1' B3' B4' B9' 98.4(2)
C1' B3' B7' C2' 34.56(18)
C1' B3' B7' B8' -101.1(2)
C1' B3' B7' B11' -0.4(3)
C1' B3' B7' B12' -63.2(2)
C1' B3' B8' B4' -38.9(2)
C1' B3' B8' B7' 99.4(2)
C1' B3' B8' B9' -1.1(3)
C1' B3' B8' B12' 61.8(3)
C1' B4' B5' B6' 34.5(2)
C1' B4' B5' B9' 136.8(2)
C1' B4' B5' B10' 99.8(2)
C1' B4' B8' B3' 38.11(19)
C1' B4' B8' B7' 0.7(3)
C1' B4' B8' B9' -99.5(2)
C1' B4' B8' B12' -62.4(3)
C1' B4' B9' B5' -37.63(19)
C1' B4' B9' B8' 99.6(2)
C1' B4' B9' B10' -2.0(3)
C1' B4' B9' B12' 62.0(3)
C1' B5' B6' C2' 37.06(18)
C1' B5' B6' B10' 137.2(2)
C1' B5' B6' B11' 98.5(2)
C1' B5' B9' B4' 38.7(2)
C1' B5' B9' B8' 0.9(3)
C1' B5' B9' B10' -101.4(2)
C1' B5' B9' B12' -62.7(3)
C1' B5' B10' B6' -38.5(2)
C1' B5' B10' B9' 101.2(2)
C1' B5' B10' B11' 0.5(3)
C1' B5' B10' B12' 63.1(3)
C1' B6' B10' B5' 37.4(2)
C1' B6' B10' B9' 1.7(3)
C1' B6' B10' B11' -98.8(2)
C1' B6' B10' B12' -61.3(3)
C1' B6' B11' C2' -35.1(2)
C1' B6' B11' B7' -0.8(3)
C1' B6' B11' B10' 100.4(2)
C1' B6' B11' B12' 62.5(3)
C2' C1' B3' B4' -137.8(2)
C2' C1' B3' B7' -35.03(19)
C2' C1' B3' B8' -98.5(2)
C2' C1' B4' B3' 38.9(2)
C2' C1' B4' B5' -100.1(2)
C2' C1' B4' B8' 0.5(3)
C2' C1' B4' B9' -62.3(2)
C2' C1' B5' B4' 103.1(2)
C2' C1' B5' B6' -39.46(19)
C2' C1' B5' B9' 63.9(3)
C2' C1' B5' B10' -0.9(3)
C2' C1' B6' B5' 136.2(2)
C2' C1' B6' B10' 98.4(2)
C2' C1' B6' B11' 35.8(2)
C2' B3' B4' C1' -36.35(18)
C2' B3' B4' B5' -0.4(3)
C2' B3' B4' B8' 99.9(2)
C2' B3' B4' B9' 62.1(2)
C2' B3' B7' B8' -135.6(2)
C2' B3' B7' B11' -34.9(2)
C2' B3' B7' B12' -97.8(2)
C2' B3' B8' B4' -99.7(2)
C2' B3' B8' B7' 38.63(19)
C2' B3' B8' B9' -61.9(3)
C2' B3' B8' B12' 1.0(3)
C2' B6' B10' B5' 97.5(2)
C2' B6' B10' B9' 61.9(3)
C2' B6' B10' B11' -38.6(2)
C2' B6' B10' B12' -1.2(3)
C2' B6' B11' B7' 34.4(2)
C2' B6' B11' B10' 135.5(2)
C2' B6' B11' B12' 97.6(2)
C2' B7' B8' B3' -38.73(19)
C2' B7' B8' B4' -1.7(3)
C2' B7' B8' B9' 61.7(3)
C2' B7' B8' B12' 99.0(2)
C2' B7' B11' B6' -34.5(2)
C2' B7' B11' B10' -97.6(2)
C2' B7' B11' B12' -135.5(2)
C2' B7' B12' B8' -99.6(2)
C2' B7' B12' B9' -62.2(3)
C2' B7' B12' B10' 1.1(3)
C2' B7' B12' B11' 38.4(2)
C2' B11' B12' B7' -38.5(2)
C2' B11' B12' B8' -1.0(3)
C2' B11' B12' B9' 62.2(3)
C2' B11' B12' B10' 99.4(2)
B3' C1' C2' B6' 142.7(2)
B3' C1' C2' B7' 37.1(2)
B3' C1' C2' B11' 104.3(2)
B3' C1' B4' B5' -139.0(2)
B3' C1' B4' B8' -38.45(19)
B3' C1' B4' B9' -101.2(2)
B3' C1' B5' B4' 37.6(2)
B3' C1' B5' B6' -105.0(2)
B3' C1' B5' B9' -1.6(3)
B3' C1' B5' B10' -66.4(3)
B3' C1' B6' C2' -35.20(19)
B3' C1' B6' B5' 101.0(2)
B3' C1' B6' B10' 63.2(3)
B3' C1' B6' B11' 0.6(3)
B3' C2' B6' C1' 34.67(19)
B3' C2' B6' B5' -3.0(3)
B3' C2' B6' B10' -65.2(3)
B3' C2' B6' B11' -104.3(2)
B3' C2' B7' B8' 38.65(19)
B3' C2' B7' B11' 140.4(2)
B3' C2' B7' B12' 101.6(2)
B3' C2' B11' B6' 103.9(2)
B3' C2' B11' B7' -37.2(2)
B3' C2' B11' B10' 65.0(3)
B3' C2' B11' B12' 1.7(3)
B3' B4' B5' C1' -35.98(19)
B3' B4' B5' B6' -1.5(3)
B3' B4' B5' B9' 100.8(2)
B3' B4' B5' B10' 63.9(3)
B3' B4' B8' B7' -37.4(2)
B3' B4' B8' B9' -137.6(2)
B3' B4' B8' B12' -100.5(2)
B3' B4' B9' B5' -99.5(2)
B3' B4' B9' B8' 37.7(2)
B3' B4' B9' B10' -63.9(3)
B3' B4' B9' B12' 0.1(3)
B3' B7' B8' B4' 37.1(2)
B3' B7' B8' B9' 100.4(2)
B3' B7' B8' B12' 137.7(2)
B3' B7' B11' C2' 35.2(2)
B3' B7' B11' B6' 0.7(3)
B3' B7' B11' B10' -62.3(3)
B3' B7' B11' B12' -100.3(2)
B3' B7' B12' B8' -37.4(2)
B3' B7' B12' B9' 0.1(3)
B3' B7' B12' B10' 63.3(3)
B3' B7' B12' B11' 100.7(2)
B3' B8' B9' B4' -37.5(2)
B3' B8' B9' B5' 0.2(3)
B3' B8' B9' B10' 63.1(3)
B3' B8' B9' B12' 100.8(2)
B3' B8' B12' B7' 37.8(2)
B3' B8' B12' B9' -100.1(2)
B3' B8' B12' B10' -62.9(3)
B3' B8' B12' B11' 0.0(3)
B4' C1' C2' B3' -38.68(19)
B4' C1' C2' B6' 104.0(2)
B4' C1' C2' B7' -1.6(3)
B4' C1' C2' B11' 65.6(3)
B4' C1' B3' C2' 137.8(2)
B4' C1' B3' B7' 102.7(2)
B4' C1' B3' B8' 39.2(2)
B4' C1' B5' B6' -142.6(2)
B4' C1' B5' B9' -39.2(2)
B4' C1' B5' B10' -104.0(2)
B4' C1' B6' C2' -101.5(2)
B4' C1' B6' B5' 34.7(2)
B4' C1' B6' B10' -3.1(3)
B4' C1' B6' B11' -65.7(3)
B4' B3' B7' C2' 97.8(2)
B4' B3' B7' B8' -37.85(19)
B4' B3' B7' B11' 62.9(3)
B4' B3' B7' B12' 0.0(3)
B4' B3' B8' B7' 138.3(2)
B4' B3' B8' B9' 37.8(2)
B4' B3' B8' B12' 100.7(2)
B4' B5' B6' C1' -34.3(2)
B4' B5' B6' C2' 2.7(3)
B4' B5' B6' B10' 102.9(2)
B4' B5' B6' B11' 64.2(3)
B4' B5' B9' B8' -37.9(2)
B4' B5' B9' B10' -140.1(2)
B4' B5' B9' B12' -101.4(2)
B4' B5' B10' B6' -102.8(2)
B4' B5' B10' B9' 37.0(2)
B4' B5' B10' B11' -63.8(3)
B4' B5' B10' B12' -1.1(3)
B4' B8' B9' B5' 37.7(2)
B4' B8' B9' B10' 100.6(2)
B4' B8' B9' B12' 138.3(2)
B4' B8' B12' B7' 100.7(2)
B4' B8' B12' B9' -37.3(2)
B4' B8' B12' B10' -0.1(3)
B4' B8' B12' B11' 62.9(3)
B4' B9' B10' B5' -35.5(2)
B4' B9' B10' B6' 0.2(3)
B4' B9' B10' B11' 64.0(3)
B4' B9' B10' B12' 101.2(2)
B4' B9' B12' B7' -0.1(3)
B4' B9' B12' B8' 37.3(2)
B4' B9' B12' B10' -101.0(2)
B4' B9' B12' B11' -64.0(3)
B5' C1' C2' B3' -103.4(2)
B5' C1' C2' B6' 39.3(2)
B5' C1' C2' B7' -66.3(3)
B5' C1' C2' B11' 1.0(3)
B5' C1' B3' C2' 100.3(2)
B5' C1' B3' B4' -37.5(2)
B5' C1' B3' B7' 65.2(2)
B5' C1' B3' B8' 1.7(3)
B5' C1' B4' B3' 139.0(2)
B5' C1' B4' B8' 100.6(2)
B5' C1' B4' B9' 37.8(2)
B5' C1' B6' C2' -136.2(2)
B5' C1' B6' B10' -37.8(2)
B5' C1' B6' B11' -100.4(2)
B5' B4' B8' B3' 99.9(2)
B5' B4' B8' B7' 62.6(3)
B5' B4' B8' B9' -37.7(2)
B5' B4' B8' B12' -0.6(3)
B5' B4' B9' B8' 137.2(2)
B5' B4' B9' B10' 35.6(2)
B5' B4' B9' B12' 99.7(3)
B5' B6' B10' B9' -35.7(2)
B5' B6' B10' B11' -136.2(2)
B5' B6' B10' B12' -98.7(3)
B5' B6' B11' C2' -96.8(2)
B5' B6' B11' B7' -62.4(3)
B5' B6' B11' B10' 38.7(2)
B5' B6' B11' B12' 0.9(3)
B5' B9' B10' B6' 35.8(2)
B5' B9' B10' B11' 99.5(2)
B5' B9' B10' B12' 136.7(2)
B5' B9' B12' B7' 62.6(3)
B5' B9' B12' B8' 100.0(2)
B5' B9' B12' B10' -38.3(2)
B5' B9' B12' B11' -1.2(3)
B5' B10' B11' C2' 0.1(3)
B5' B10' B11' B6' -38.6(2)
B5' B10' B11' B7' 61.8(3)
B5' B10' B11' B12' 99.4(3)
B5' B10' B12' B7' -62.5(3)
B5' B10' B12' B8' 0.7(3)
B5' B10' B12' B9' 37.9(2)
B5' B10' B12' B11' -100.3(3)
B6' C1' C2' B3' -142.7(2)
B6' C1' C2' B7' -105.6(2)
B6' C1' C2' B11' -38.4(2)
B6' C1' B3' C2' 34.9(2)
B6' C1' B3' B4' -102.9(2)
B6' C1' B3' B7' -0.1(3)
B6' C1' B3' B8' -63.6(3)
B6' C1' B4' B3' 104.4(2)
B6' C1' B4' B5' -34.6(2)
B6' C1' B4' B8' 66.0(2)
B6' C1' B4' B9' 3.2(3)
B6' C1' B5' B4' 142.6(2)
B6' C1' B5' B9' 103.4(3)
B6' C1' B5' B10' 38.6(2)
B6' C2' B3' C1' -35.09(19)
B6' C2' B3' B4' 2.2(3)
B6' C2' B3' B7' 105.0(2)
B6' C2' B3' B8' 65.6(3)
B6' C2' B7' B3' -103.5(2)
B6' C2' B7' B8' -64.8(3)
B6' C2' B7' B11' 36.9(2)
B6' C2' B7' B12' -1.9(3)
B6' C2' B11' B7' -141.1(2)
B6' C2' B11' B10' -38.9(2)
B6' C2' B11' B12' -102.1(3)
B6' B5' B9' B4' 103.3(2)
B6' B5' B9' B8' 65.4(3)
B6' B5' B9' B10' -36.9(2)
B6' B5' B9' B12' 1.8(3)
B6' B5' B10' B9' 139.8(2)
B6' B5' B10' B11' 39.0(2)
B6' B5' B10' B12' 101.7(3)
B6' B10' B11' C2' 38.7(2)
B6' B10' B11' B7' 100.4(2)
B6' B10' B11' B12' 138.0(2)
B6' B10' B12' B7' 0.1(3)
B6' B10' B12' B8' 63.3(3)
B6' B10' B12' B9' 100.5(3)
B6' B10' B12' B11' -37.8(2)
B6' B11' B12' B7' -100.5(2)
B6' B11' B12' B8' -63.0(3)
B6' B11' B12' B9' 0.2(3)
B6' B11' B12' B10' 37.4(2)
B7' C2' B3' C1' -140.0(2)
B7' C2' B3' B4' -102.8(2)
B7' C2' B3' B8' -39.3(2)
B7' C2' B6' C1' 101.8(2)
B7' C2' B6' B5' 64.1(3)
B7' C2' B6' B10' 1.9(3)
B7' C2' B6' B11' -37.1(2)
B7' C2' B11' B6' 141.1(2)
B7' C2' B11' B10' 102.2(2)
B7' C2' B11' B12' 39.0(2)
B7' B3' B4' C1' -98.5(2)
B7' B3' B4' B5' -62.5(3)
B7' B3' B4' B8' 37.8(2)
B7' B3' B4' B9' -0.1(3)
B7' B3' B8' B4' -138.3(2)
B7' B3' B8' B9' -100.5(2)
B7' B3' B8' B12' -37.6(2)
B7' B8' B9' B4' -101.0(2)
B7' B8' B9' B5' -63.3(3)
B7' B8' B9' B10' -0.3(3)
B7' B8' B9' B12' 37.4(2)
B7' B8' B12' B9' -137.9(2)
B7' B8' B12' B10' -100.8(3)
B7' B8' B12' B11' -37.8(2)
B7' B11' B12' B8' 37.5(2)
B7' B11' B12' B9' 100.7(2)
B7' B11' B12' B10' 137.9(2)
B8' B3' B4' C1' -136.2(2)
B8' B3' B4' B5' -100.3(2)
B8' B3' B4' B9' -37.8(2)
B8' B3' B7' C2' 135.6(2)
B8' B3' B7' B11' 100.7(2)
B8' B3' B7' B12' 37.8(2)
B8' B4' B5' C1' -98.8(2)
B8' B4' B5' B6' -64.3(3)
B8' B4' B5' B9' 38.0(2)
B8' B4' B5' B10' 1.1(3)
B8' B4' B9' B5' -137.2(2)
B8' B4' B9' B10' -101.6(2)
B8' B4' B9' B12' -37.5(2)
B8' B7' B11' C2' 97.8(2)
B8' B7' B11' B6' 63.4(3)
B8' B7' B11' B10' 0.3(3)
B8' B7' B11' B12' -37.7(2)
B8' B7' B12' B9' 37.4(2)
B8' B7' B12' B10' 100.7(3)
B8' B7' B12' B11' 138.0(2)
B8' B9' B10' B5' -99.0(2)
B8' B9' B10' B6' -63.3(3)
B8' B9' B10' B11' 0.5(3)
B8' B9' B10' B12' 37.7(2)
B8' B9' B12' B7' -37.4(2)
B8' B9' B12' B10' -138.3(2)
B8' B9' B12' B11' -101.3(2)
B9' B4' B5' C1' -136.8(2)
B9' B4' B5' B6' -102.3(3)
B9' B4' B5' B10' -36.9(2)
B9' B4' B8' B3' 137.6(2)
B9' B4' B8' B7' 100.2(2)
B9' B4' B8' B12' 37.1(2)
B9' B5' B6' C1' -100.2(2)
B9' B5' B6' C2' -63.1(3)
B9' B5' B6' B10' 37.1(2)
B9' B5' B6' B11' -1.7(3)
B9' B5' B10' B6' -139.8(2)
B9' B5' B10' B11' -100.8(2)
B9' B5' B10' B12' -38.1(2)
B9' B8' B12' B7' 137.9(2)
B9' B8' B12' B10' 37.2(2)
B9' B8' B12' B11' 100.1(2)
B9' B10' B11' C2' -62.2(3)
B9' B10' B11' B6' -100.9(2)
B9' B10' B11' B7' -0.5(3)
B9' B10' B11' B12' 37.1(2)
B9' B10' B12' B7' -100.4(2)
B9' B10' B12' B8' -37.2(2)
B9' B10' B12' B11' -138.2(2)
B10' B5' B6' C1' -137.2(2)
B10' B5' B6' C2' -100.2(2)
B10' B5' B6' B11' -38.7(2)
B10' B5' B9' B4' 140.1(2)
B10' B5' B9' B8' 102.3(3)
B10' B5' B9' B12' 38.7(2)
B10' B6' B11' C2' -135.5(2)
B10' B6' B11' B7' -101.1(3)
B10' B6' B11' B12' -37.9(2)
B10' B9' B12' B7' 100.9(2)
B10' B9' B12' B8' 138.3(2)
B10' B9' B12' B11' 37.0(2)
B10' B11' B12' B7' -137.9(2)
B10' B11' B12' B8' -100.5(2)
B10' B11' B12' B9' -37.2(2)
B11' C2' B3' C1' -102.5(2)
B11' C2' B3' B4' -65.2(3)
B11' C2' B3' B7' 37.6(2)
B11' C2' B3' B8' -1.7(3)
B11' C2' B6' C1' 139.0(2)
B11' C2' B6' B5' 101.3(2)
B11' C2' B6' B10' 39.1(2)
B11' C2' B7' B3' -140.4(2)
B11' C2' B7' B8' -101.7(2)
B11' C2' B7' B12' -38.8(2)
B11' B6' B10' B5' 136.2(2)
B11' B6' B10' B9' 100.5(3)
B11' B6' B10' B12' 37.5(2)
B11' B7' B8' B3' -100.4(2)
B11' B7' B8' B4' -63.3(3)
B11' B7' B8' B9' 0.0(3)
B11' B7' B8' B12' 37.3(2)
B11' B7' B12' B8' -138.0(2)
B11' B7' B12' B9' -100.6(2)
B11' B7' B12' B10' -37.4(2)
B11' B10' B12' B7' 37.8(2)
B11' B10' B12' B8' 101.0(2)
B11' B10' B12' B9' 138.2(2)
B12' B7' B8' B3' -137.7(2)
B12' B7' B8' B4' -100.6(2)
B12' B7' B8' B9' -37.3(2)
B12' B7' B11' C2' 135.5(2)
B12' B7' B11' B6' 101.0(3)
B12' B7' B11' B10' 38.0(2)
B12' B8' B9' B4' -138.3(2)
B12' B8' B9' B5' -100.6(3)
B12' B8' B9' B10' -37.7(2)
B12' B9' B10' B5' -136.7(2)
B12' B9' B10' B6' -100.9(3)
B12' B9' B10' B11' -37.2(2)
B12' B10' B11' C2' -99.3(2)
B12' B10' B11' B6' -138.0(2)
B12' B10' B11' B7' -37.6(2)
